data_7159161
loop_
_publ_author_name
'Dhillon, Prakriti'
'Anaspure, Prasad'
'Wiklander, Jesper G.'
'Kathiravan, Subban'
'Nicholls, Ian A.'

_publ_section_title
;
 Diyne-steered switchable regioselectivity in cobalt(II)-catalysed
 C(sp<sup>2</sup>)-H activation of amides with unsymmetrical 1,3-diynes.
;
_journal_issue 9
_journal_name_full 'Organic &amp; biomolecular chemistry'
_journal_page_first 1942
_journal_page_last 1951
_journal_paper_doi 10.1039/d2ob02193e
_journal_volume 21
_journal_year 2023
_chemical_formula_moiety 'C30 H24 N2 O3'
_chemical_formula_sum 'C30 H24 N2 O3'
_chemical_formula_weight 460.51
_space_group_crystal_system monoclinic
_space_group_IT_number 14
_space_group_name_Hall '-P 2yn'
_space_group_name_H-M_alt 'P 1 21/n 1'
_atom_sites_solution_hydrogens mixed
_audit_creation_method SHELXL-2014/7
_audit_update_record
;
2020-11-04 deposited with the CCDC.	2023-01-18 downloaded from the CCDC.
;
_cell_angle_alpha 90
_cell_angle_beta 118.292(2)
_cell_angle_gamma 90
_cell_formula_units_Z 4
_cell_length_a 12.6907(7)
_cell_length_b 16.3431(9)
_cell_length_c 13.3615(9)
_cell_measurement_reflns_used 6938
_cell_measurement_temperature 296(2)
_cell_measurement_theta_max 24.43
_cell_measurement_theta_min 2.20
_cell_volume 2440.2(3)
_computing_cell_refinement 'APEX2/SAINT (Bruker, 2004)'
_computing_data_collection 'APEX2 (Bruker, 2004)'
_computing_data_reduction 'SAINT/XPREP (Bruker, 2004)'
_computing_molecular_graphics 'ORTEP3 (Farrugia, 1997) and Mercury (Bruno et al., 2002)'
_computing_publication_material 'SHELXL-2014/7 (Sheldrick, 2014)'
_computing_structure_refinement 'SHELXL-2014/7 (Sheldrick, 2014)'
_computing_structure_solution 'SHELXT-2014/4 (Sheldrick, 2014)'
_diffrn_ambient_temperature 296(2)
_diffrn_measured_fraction_theta_full 0.998
_diffrn_measured_fraction_theta_max 0.998
_diffrn_measurement_device_type 'Bruker axs kappa apex2 CCD Diffractometer'
_diffrn_measurement_method '\w and \f scan'
_diffrn_radiation_monochromator graphite
_diffrn_radiation_source 'fine-focus sealed tube'
_diffrn_radiation_type MoK\a
_diffrn_radiation_wavelength 0.71073
_diffrn_reflns_av_R_equivalents 0.0402
_diffrn_reflns_av_unetI/netI 0.0338
_diffrn_reflns_Laue_measured_fraction_full 0.998
_diffrn_reflns_Laue_measured_fraction_max 0.998
_diffrn_reflns_limit_h_max 15
_diffrn_reflns_limit_h_min -15
_diffrn_reflns_limit_k_max 19
_diffrn_reflns_limit_k_min -19
_diffrn_reflns_limit_l_max 16
_diffrn_reflns_limit_l_min -14
_diffrn_reflns_number 27482
_diffrn_reflns_point_group_measured_fraction_full 0.998
_diffrn_reflns_point_group_measured_fraction_max 0.998
_diffrn_reflns_theta_full 25.233
_diffrn_reflns_theta_max 25.233
_diffrn_reflns_theta_min 2.133
_exptl_absorpt_coefficient_mu 0.081
_exptl_absorpt_correction_T_max 0.7452
_exptl_absorpt_correction_T_min 0.6861
_exptl_absorpt_correction_type multi-scan
_exptl_absorpt_process_details 'SADABS (Bruker, 2004)'
_exptl_crystal_colour yellow
_exptl_crystal_density_diffrn 1.253
_exptl_crystal_description block
_exptl_crystal_F_000 968
_exptl_crystal_size_max 0.100
_exptl_crystal_size_mid 0.100
_exptl_crystal_size_min 0.050
_refine_diff_density_max 0.186
_refine_diff_density_min -0.220
_refine_diff_density_rms 0.038
_refine_ls_extinction_method none
_refine_ls_goodness_of_fit_ref 1.006
_refine_ls_hydrogen_treatment mixed
_refine_ls_matrix_type full
_refine_ls_number_parameters 323
_refine_ls_number_reflns 4393
_refine_ls_number_restraints 0
_refine_ls_restrained_S_all 1.006
_refine_ls_R_factor_all 0.0805
_refine_ls_R_factor_gt 0.0441
_refine_ls_shift/su_max 0.000
_refine_ls_shift/su_mean 0.000
_refine_ls_structure_factor_coef Fsqd
_refine_ls_weighting_details 'w=1/[\s^2^(Fo^2^)+(0.0513P)^2^+0.9077P] where P=(Fo^2^+2Fc^2^)/3'
_refine_ls_weighting_scheme calc
_refine_ls_wR_factor_gt 0.0994
_refine_ls_wR_factor_ref 0.1210
_reflns_Friedel_coverage 0.000
_reflns_number_gt 2922
_reflns_number_total 4393
_reflns_threshold_expression 'I > 2\s(I)'
_cod_data_source_file d2ob02193e2.cif
_cod_data_source_block CH5
_cod_depositor_comments 'Adding full bibliography for 7159156--7159161.cif.'
_cod_original_sg_symbol_H-M 'P 21/n'
_cod_database_code 7159161
_shelx_shelxl_version_number 2014/7
_shelx_space_group_comment
;
The symmetry employed for this shelxl refinement is uniquely defined
by the following loop, which should always be used as a source of
symmetry information in preference to the above space-group names.
They are only intended as comments.
;
_shelx_estimated_absorpt_t_min 0.992
_shelx_estimated_absorpt_t_max 0.996

loop_
_space_group_symop_operation_xyz
'x, y, z'
'-x+1/2, y+1/2, -z+1/2'
'-x, -y, -z'
'x-1/2, -y-1/2, z-1/2'

loop_
_atom_site_label
_atom_site_type_symbol
_atom_site_fract_x
_atom_site_fract_y
_atom_site_fract_z
_atom_site_U_iso_or_equiv
_atom_site_adp_type
_atom_site_occupancy
_atom_site_site_symmetry_order
_atom_site_calc_flag
_atom_site_refinement_flags_posn
_atom_site_refinement_flags_adp
_atom_site_refinement_flags_occupancy
_atom_site_disorder_assembly
_atom_site_disorder_group
C1 C 0.0518(2) 0.58225(15) 0.5990(2) 0.0632(7) Uani 1 1 d . . . . .
H1 H 0.1026 0.5429 0.6486 0.076 Uiso 1 1 calc R U . . .
C2 C -0.0484(3) 0.60426(18) 0.6092(3) 0.0754(8) Uani 1 1 d . . . . .
H2 H -0.0635 0.5799 0.6640 0.090 Uiso 1 1 calc R U . . .
C3 C -0.1236(2) 0.66154(16) 0.5383(3) 0.0666(7) Uani 1 1 d . . . . .
H3 H -0.1908 0.6770 0.5445 0.080 Uiso 1 1 calc R U . . .
C4 C -0.10057(18) 0.69778(13) 0.4553(2) 0.0457(5) Uani 1 1 d . . . . .
C5 C -0.17406(19) 0.75741(14) 0.3775(2) 0.0574(7) Uani 1 1 d . . . . .
H5 H -0.2419 0.7757 0.3804 0.069 Uiso 1 1 calc R U . . .
C6 C -0.14688(19) 0.78845(14) 0.2983(2) 0.0589(7) Uani 1 1 d . . . . .
H6 H -0.1960 0.8278 0.2473 0.071 Uiso 1 1 calc R U . . .
C7 C -0.04473(18) 0.76112(12) 0.29335(19) 0.0458(5) Uani 1 1 d . . . . .
H7 H -0.0267 0.7823 0.2387 0.055 Uiso 1 1 calc R U . . .
C8 C 0.02785(15) 0.70416(11) 0.36754(17) 0.0342(5) Uani 1 1 d . . . . .
C9 C 0.00346(16) 0.67057(11) 0.45138(17) 0.0365(5) Uani 1 1 d . . . . .
C10 C 0.12080(16) 0.60372(11) 0.30127(16) 0.0335(5) Uani 1 1 d . . . . .
C11 C 0.22958(16) 0.57197(11) 0.30537(16) 0.0307(4) Uani 1 1 d . . . . .
C12 C 0.22424(17) 0.49972(11) 0.24697(17) 0.0369(5) Uani 1 1 d . . . . .
H12 H 0.1511 0.4733 0.2059 0.044 Uiso 1 1 calc R U . . .
C13 C 0.32426(18) 0.46733(11) 0.24917(18) 0.0412(5) Uani 1 1 d . . . . .
H13 H 0.3193 0.4192 0.2101 0.049 Uiso 1 1 calc R U . . .
C14 C 0.43475(17) 0.50689(12) 0.31065(17) 0.0388(5) Uani 1 1 d . . . . .
C15 C 0.44150(16) 0.57985(11) 0.36476(17) 0.0344(5) Uani 1 1 d . . . . .
H15 H 0.5143 0.6072 0.4021 0.041 Uiso 1 1 calc R U . . .
C16 C 0.33886(15) 0.61341(10) 0.36404(15) 0.0292(4) Uani 1 1 d . . . . .
C17 C 0.34264(15) 0.68931(10) 0.42123(16) 0.0304(4) Uani 1 1 d . . . . .
C18 C 0.24142(15) 0.71632(11) 0.42151(16) 0.0307(4) Uani 1 1 d . . . . .
C19 C 0.23793(15) 0.78669(12) 0.48363(17) 0.0353(5) Uani 1 1 d . . . . .
C20 C 0.22933(16) 0.84172(12) 0.53793(18) 0.0399(5) Uani 1 1 d . . . . .
C21 C 0.20702(17) 0.91094(12) 0.59768(18) 0.0419(5) Uani 1 1 d . . . . .
C22 C 0.0862(2) 0.89879(18) 0.5921(2) 0.0743(8) Uani 1 1 d . . . . .
H22A H 0.0857 0.8478 0.6274 0.111 Uiso 1 1 calc R U . . .
H22B H 0.0251 0.8981 0.5141 0.111 Uiso 1 1 calc R U . . .
H22C H 0.0712 0.9428 0.6313 0.111 Uiso 1 1 calc R U . . .
C23 C 0.2144(3) 0.98989(15) 0.5428(2) 0.0793(9) Uani 1 1 d . . . . .
H23A H 0.2020 1.0353 0.5816 0.119 Uiso 1 1 calc R U . . .
H23B H 0.1540 0.9903 0.4645 0.119 Uiso 1 1 calc R U . . .
H23C H 0.2920 0.9944 0.5472 0.119 Uiso 1 1 calc R U . . .
C24 C 0.45401(15) 0.73917(11) 0.47404(16) 0.0335(5) Uani 1 1 d . . . . .
C25 C 0.55505(17) 0.71388(13) 0.57010(18) 0.0438(5) Uani 1 1 d . . . . .
H25 H 0.5536 0.6653 0.6057 0.053 Uiso 1 1 calc R U . . .
C26 C 0.65885(18) 0.76042(16) 0.6139(2) 0.0542(6) Uani 1 1 d . . . . .
H26 H 0.7264 0.7429 0.6788 0.065 Uiso 1 1 calc R U . . .
C27 C 0.6626(2) 0.83176(15) 0.5624(2) 0.0591(7) Uani 1 1 d . . . . .
H27 H 0.7325 0.8625 0.5917 0.071 Uiso 1 1 calc R U . . .
C28 C 0.5635(2) 0.85735(16) 0.4683(3) 0.0751(8) Uani 1 1 d . . . . .
H28 H 0.5654 0.9059 0.4329 0.090 Uiso 1 1 calc R U . . .
C29 C 0.4600(2) 0.81181(14) 0.4249(2) 0.0613(7) Uani 1 1 d . . . . .
H29 H 0.3925 0.8306 0.3609 0.074 Uiso 1 1 calc R U . . .
C30 C 0.64677(19) 0.50042(16) 0.3820(2) 0.0637(7) Uani 1 1 d . . . . .
H30A H 0.6557 0.5515 0.3513 0.095 Uiso 1 1 calc R U . . .
H30B H 0.7058 0.4624 0.3850 0.095 Uiso 1 1 calc R U . . .
H30C H 0.6573 0.5091 0.4573 0.095 Uiso 1 1 calc R U . . .
N1 N 0.07954(15) 0.61320(10) 0.52405(15) 0.0462(5) Uani 1 1 d . . . . .
N2 N 0.13244(12) 0.67493(9) 0.36144(13) 0.0324(4) Uani 1 1 d . . . . .
O1 O 0.52961(13) 0.46809(9) 0.31108(14) 0.0571(4) Uani 1 1 d . . . . .
O2 O 0.02238(11) 0.57003(9) 0.24847(13) 0.0476(4) Uani 1 1 d . . . . .
O3 O 0.29032(14) 0.91170(9) 0.71495(13) 0.0518(4) Uani 1 1 d . . . . .
H3A H 0.367(2) 0.9145(15) 0.720(2) 0.077(8) Uiso 1 1 d . . . . .

loop_
_atom_site_aniso_label
_atom_site_aniso_U_11
_atom_site_aniso_U_22
_atom_site_aniso_U_33
_atom_site_aniso_U_23
_atom_site_aniso_U_13
_atom_site_aniso_U_12
C1 0.0778(18) 0.0570(15) 0.0630(17) 0.0155(13) 0.0402(15) 0.0019(13)
C2 0.099(2) 0.0752(18) 0.083(2) 0.0107(17) 0.0684(19) -0.0036(17)
C3 0.0683(17) 0.0691(17) 0.093(2) -0.0095(16) 0.0627(17) -0.0068(14)
C4 0.0387(11) 0.0449(12) 0.0617(15) -0.0085(11) 0.0304(11) -0.0045(10)
C5 0.0392(13) 0.0570(14) 0.0816(18) -0.0071(14) 0.0333(13) 0.0069(11)
C6 0.0405(12) 0.0528(14) 0.0736(18) 0.0094(13) 0.0191(13) 0.0159(11)
C7 0.0397(12) 0.0447(12) 0.0508(14) 0.0093(11) 0.0196(11) 0.0060(10)
C8 0.0276(10) 0.0348(10) 0.0417(12) -0.0028(9) 0.0176(9) -0.0005(8)
C9 0.0333(10) 0.0356(10) 0.0422(12) -0.0040(9) 0.0191(9) -0.0047(9)
C10 0.0304(10) 0.0326(10) 0.0361(12) 0.0000(9) 0.0146(9) -0.0021(8)
C11 0.0324(10) 0.0288(10) 0.0311(11) 0.0012(8) 0.0152(9) -0.0004(8)
C12 0.0372(11) 0.0320(10) 0.0391(12) -0.0029(9) 0.0161(9) -0.0040(9)
C13 0.0503(12) 0.0285(10) 0.0460(13) -0.0064(9) 0.0237(11) 0.0013(9)
C14 0.0398(11) 0.0359(11) 0.0448(13) 0.0003(10) 0.0234(10) 0.0079(9)
C15 0.0302(10) 0.0340(10) 0.0388(12) -0.0035(9) 0.0161(9) -0.0013(8)
C16 0.0308(10) 0.0268(9) 0.0304(11) 0.0023(8) 0.0147(8) 0.0013(8)
C17 0.0281(9) 0.0277(9) 0.0331(11) 0.0004(8) 0.0126(8) -0.0003(8)
C18 0.0277(10) 0.0302(10) 0.0315(11) 0.0014(8) 0.0119(8) -0.0006(8)
C19 0.0275(10) 0.0359(11) 0.0400(12) -0.0024(10) 0.0138(9) 0.0023(8)
C20 0.0295(10) 0.0409(12) 0.0463(13) -0.0053(10) 0.0155(10) 0.0011(9)
C21 0.0336(11) 0.0417(12) 0.0425(13) -0.0100(10) 0.0115(10) 0.0060(9)
C22 0.0395(13) 0.100(2) 0.082(2) -0.0344(17) 0.0276(13) 0.0012(13)
C23 0.119(2) 0.0467(14) 0.079(2) 0.0022(14) 0.0529(19) 0.0156(15)
C24 0.0293(10) 0.0322(10) 0.0384(12) -0.0058(9) 0.0157(9) 0.0018(8)
C25 0.0396(12) 0.0492(12) 0.0385(13) -0.0034(10) 0.0150(10) -0.0005(10)
C26 0.0326(12) 0.0788(17) 0.0401(13) -0.0161(13) 0.0083(10) 0.0010(11)
C27 0.0464(14) 0.0611(16) 0.0710(18) -0.0247(14) 0.0288(14) -0.0218(12)
C28 0.0545(15) 0.0578(15) 0.094(2) 0.0093(15) 0.0191(15) -0.0200(13)
C29 0.0410(12) 0.0467(13) 0.0738(18) 0.0125(13) 0.0088(12) -0.0068(11)
C30 0.0408(13) 0.0716(16) 0.0796(19) -0.0072(14) 0.0294(13) 0.0128(12)
N1 0.0470(10) 0.0442(10) 0.0504(12) 0.0093(9) 0.0256(9) 0.0038(8)
N2 0.0276(8) 0.0342(9) 0.0377(9) -0.0025(7) 0.0174(7) 0.0002(7)
O1 0.0460(9) 0.0517(9) 0.0788(12) -0.0150(8) 0.0338(9) 0.0079(7)
O2 0.0308(7) 0.0470(8) 0.0600(10) -0.0107(7) 0.0174(7) -0.0083(6)
O3 0.0382(9) 0.0656(10) 0.0464(10) -0.0120(8) 0.0157(8) 0.0049(7)

loop_
_atom_type_symbol
_atom_type_description
_atom_type_scat_dispersion_real
_atom_type_scat_dispersion_imag
_atom_type_scat_source
C C 0.0033 0.0016 'International Tables Vol C Tables 4.2.6.8 and 6.1.1.4'
H H 0.0000 0.0000 'International Tables Vol C Tables 4.2.6.8 and 6.1.1.4'
N N 0.0061 0.0033 'International Tables Vol C Tables 4.2.6.8 and 6.1.1.4'
O O 0.0106 0.0060 'International Tables Vol C Tables 4.2.6.8 and 6.1.1.4'

loop_
_geom_angle_atom_site_label_1
_geom_angle_atom_site_label_2
_geom_angle_atom_site_label_3
_geom_angle
_geom_angle_site_symmetry_1
_geom_angle_site_symmetry_3
_geom_angle_publ_flag
N1 C1 C2 124.4(2) . . ?
N1 C1 H1 117.8 . . ?
C2 C1 H1 117.8 . . ?
C3 C2 C1 119.0(2) . . ?
C3 C2 H2 120.5 . . ?
C1 C2 H2 120.5 . . ?
C2 C3 C4 120.2(2) . . ?
C2 C3 H3 119.9 . . ?
C4 C3 H3 119.9 . . ?
C3 C4 C5 124.2(2) . . ?
C3 C4 C9 116.3(2) . . ?
C5 C4 C9 119.5(2) . . ?
C6 C5 C4 120.7(2) . . ?
C6 C5 H5 119.7 . . ?
C4 C5 H5 119.7 . . ?
C5 C6 C7 120.0(2) . . ?
C5 C6 H6 120.0 . . ?
C7 C6 H6 120.0 . . ?
C8 C7 C6 120.5(2) . . ?
C8 C7 H7 119.7 . . ?
C6 C7 H7 119.7 . . ?
C7 C8 C9 121.41(18) . . ?
C7 C8 N2 120.61(18) . . ?
C9 C8 N2 117.97(16) . . ?
N1 C9 C8 119.06(17) . . ?
N1 C9 C4 123.08(19) . . ?
C8 C9 C4 117.87(18) . . ?
O2 C10 N2 120.53(16) . . ?
O2 C10 C11 123.26(17) . . ?
N2 C10 C11 116.21(16) . . ?
C12 C11 C16 119.54(16) . . ?
C12 C11 C10 119.14(16) . . ?
C16 C11 C10 121.30(16) . . ?
C13 C12 C11 121.16(18) . . ?
C13 C12 H12 119.4 . . ?
C11 C12 H12 119.4 . . ?
C12 C13 C14 119.75(18) . . ?
C12 C13 H13 120.1 . . ?
C14 C13 H13 120.1 . . ?
O1 C14 C15 124.62(18) . . ?
O1 C14 C13 115.17(17) . . ?
C15 C14 C13 120.21(17) . . ?
C14 C15 C16 120.43(17) . . ?
C14 C15 H15 119.8 . . ?
C16 C15 H15 119.8 . . ?
C11 C16 C15 118.82(16) . . ?
C11 C16 C17 119.09(16) . . ?
C15 C16 C17 122.09(16) . . ?
C18 C17 C16 119.03(16) . . ?
C18 C17 C24 120.47(16) . . ?
C16 C17 C24 120.44(15) . . ?
C17 C18 N2 121.27(16) . . ?
C17 C18 C19 123.46(16) . . ?
N2 C18 C19 115.26(15) . . ?
C20 C19 C18 174.7(2) . . ?
C19 C20 C21 174.8(2) . . ?
O3 C21 C20 111.63(16) . . ?
O3 C21 C23 110.17(19) . . ?
C20 C21 C23 108.53(19) . . ?
O3 C21 C22 105.27(19) . . ?
C20 C21 C22 108.68(17) . . ?
C23 C21 C22 112.6(2) . . ?
C21 C22 H22A 109.5 . . ?
C21 C22 H22B 109.5 . . ?
H22A C22 H22B 109.5 . . ?
C21 C22 H22C 109.5 . . ?
H22A C22 H22C 109.5 . . ?
H22B C22 H22C 109.5 . . ?
C21 C23 H23A 109.5 . . ?
C21 C23 H23B 109.5 . . ?
H23A C23 H23B 109.5 . . ?
C21 C23 H23C 109.5 . . ?
H23A C23 H23C 109.5 . . ?
H23B C23 H23C 109.5 . . ?
C29 C24 C25 117.71(18) . . ?
C29 C24 C17 120.09(17) . . ?
C25 C24 C17 122.17(18) . . ?
C24 C25 C26 120.4(2) . . ?
C24 C25 H25 119.8 . . ?
C26 C25 H25 119.8 . . ?
C27 C26 C25 120.5(2) . . ?
C27 C26 H26 119.7 . . ?
C25 C26 H26 119.7 . . ?
C28 C27 C26 119.5(2) . . ?
C28 C27 H27 120.3 . . ?
C26 C27 H27 120.3 . . ?
C27 C28 C29 120.3(2) . . ?
C27 C28 H28 119.9 . . ?
C29 C28 H28 119.9 . . ?
C28 C29 C24 121.6(2) . . ?
C28 C29 H29 119.2 . . ?
C24 C29 H29 119.2 . . ?
O1 C30 H30A 109.5 . . ?
O1 C30 H30B 109.5 . . ?
H30A C30 H30B 109.5 . . ?
O1 C30 H30C 109.5 . . ?
H30A C30 H30C 109.5 . . ?
H30B C30 H30C 109.5 . . ?
C1 N1 C9 116.92(19) . . ?
C10 N2 C18 122.97(15) . . ?
C10 N2 C8 117.53(15) . . ?
C18 N2 C8 119.38(15) . . ?
C14 O1 C30 118.06(16) . . ?
C21 O3 H3A 106.7(16) . . ?

loop_
_geom_bond_atom_site_label_1
_geom_bond_atom_site_label_2
_geom_bond_distance
_geom_bond_site_symmetry_2
_geom_bond_publ_flag
C1 N1 1.310(3) . ?
C1 C2 1.389(4) . ?
C1 H1 0.9300 . ?
C2 C3 1.352(4) . ?
C2 H2 0.9300 . ?
C3 C4 1.404(3) . ?
C3 H3 0.9300 . ?
C4 C5 1.408(3) . ?
C4 C9 1.418(3) . ?
C5 C6 1.358(3) . ?
C5 H5 0.9300 . ?
C6 C7 1.402(3) . ?
C6 H6 0.9300 . ?
C7 C8 1.354(3) . ?
C7 H7 0.9300 . ?
C8 C9 1.407(3) . ?
C8 N2 1.449(2) . ?
C9 N1 1.366(3) . ?
C10 O2 1.235(2) . ?
C10 N2 1.382(2) . ?
C10 C11 1.451(2) . ?
C11 C12 1.399(3) . ?
C11 C16 1.402(2) . ?
C12 C13 1.363(3) . ?
C12 H12 0.9300 . ?
C13 C14 1.403(3) . ?
C13 H13 0.9300 . ?
C14 O1 1.358(2) . ?
C14 C15 1.376(3) . ?
C15 C16 1.409(2) . ?
C15 H15 0.9300 . ?
C16 C17 1.446(2) . ?
C17 C18 1.360(2) . ?
C17 C24 1.488(2) . ?
C18 N2 1.401(2) . ?
C18 C19 1.431(3) . ?
C19 C20 1.193(3) . ?
C20 C21 1.487(3) . ?
C21 O3 1.415(2) . ?
C21 C23 1.509(3) . ?
C21 C22 1.512(3) . ?
C22 H22A 0.9600 . ?
C22 H22B 0.9600 . ?
C22 H22C 0.9600 . ?
C23 H23A 0.9600 . ?
C23 H23B 0.9600 . ?
C23 H23C 0.9600 . ?
C24 C29 1.376(3) . ?
C24 C25 1.379(3) . ?
C25 C26 1.388(3) . ?
C25 H25 0.9300 . ?
C26 C27 1.366(3) . ?
C26 H26 0.9300 . ?
C27 C28 1.357(3) . ?
C27 H27 0.9300 . ?
C28 C29 1.375(3) . ?
C28 H28 0.9300 . ?
C29 H29 0.9300 . ?
C30 O1 1.433(3) . ?
C30 H30A 0.9600 . ?
C30 H30B 0.9600 . ?
C30 H30C 0.9600 . ?
O3 H3A 0.94(3) . ?

loop_
_geom_hbond_atom_site_label_D
_geom_hbond_atom_site_label_H
_geom_hbond_atom_site_label_A
_geom_hbond_distance_DH
_geom_hbond_distance_HA
_geom_hbond_distance_DA
_geom_hbond_angle_DHA
_geom_hbond_site_symmetry_A
C2 H2 O2 0.93 2.66 3.353(3) 132.0 3_566
C30 H30B N1 0.96 2.70 3.599(3) 156.4 3_666
O3 H3A O2 0.94(3) 1.85(3) 2.777(2) 172(2) 4_676

loop_
_geom_torsion_atom_site_label_1
_geom_torsion_atom_site_label_2
_geom_torsion_atom_site_label_3
_geom_torsion_atom_site_label_4
_geom_torsion
_geom_torsion_site_symmetry_1
_geom_torsion_site_symmetry_2
_geom_torsion_site_symmetry_3
_geom_torsion_site_symmetry_4
_geom_torsion_publ_flag
N1 C1 C2 C3 -0.2(4) . . . . ?
C1 C2 C3 C4 0.3(4) . . . . ?
C2 C3 C4 C5 179.6(2) . . . . ?
C2 C3 C4 C9 0.2(4) . . . . ?
C3 C4 C5 C6 -178.8(2) . . . . ?
C9 C4 C5 C6 0.6(3) . . . . ?
C4 C5 C6 C7 0.0(4) . . . . ?
C5 C6 C7 C8 -0.4(4) . . . . ?
C6 C7 C8 C9 0.1(3) . . . . ?
C6 C7 C8 N2 179.04(19) . . . . ?
C7 C8 C9 N1 179.92(18) . . . . ?
N2 C8 C9 N1 1.0(3) . . . . ?
C7 C8 C9 C4 0.5(3) . . . . ?
N2 C8 C9 C4 -178.45(17) . . . . ?
C3 C4 C9 N1 -0.8(3) . . . . ?
C5 C4 C9 N1 179.76(19) . . . . ?
C3 C4 C9 C8 178.55(19) . . . . ?
C5 C4 C9 C8 -0.9(3) . . . . ?
O2 C10 C11 C12 0.1(3) . . . . ?
N2 C10 C11 C12 179.54(17) . . . . ?
O2 C10 C11 C16 178.35(18) . . . . ?
N2 C10 C11 C16 -2.2(3) . . . . ?
C16 C11 C12 C13 2.2(3) . . . . ?
C10 C11 C12 C13 -179.49(18) . . . . ?
C11 C12 C13 C14 -0.2(3) . . . . ?
C12 C13 C14 O1 177.57(19) . . . . ?
C12 C13 C14 C15 -2.6(3) . . . . ?
O1 C14 C15 C16 -176.90(18) . . . . ?
C13 C14 C15 C16 3.3(3) . . . . ?
C12 C11 C16 C15 -1.5(3) . . . . ?
C10 C11 C16 C15 -179.76(17) . . . . ?
C12 C11 C16 C17 178.15(17) . . . . ?
C10 C11 C16 C17 -0.1(3) . . . . ?
C14 C15 C16 C11 -1.3(3) . . . . ?
C14 C15 C16 C17 179.12(18) . . . . ?
C11 C16 C17 C18 3.3(3) . . . . ?
C15 C16 C17 C18 -177.03(17) . . . . ?
C11 C16 C17 C24 -173.66(17) . . . . ?
C15 C16 C17 C24 6.0(3) . . . . ?
C16 C17 C18 N2 -4.2(3) . . . . ?
C24 C17 C18 N2 172.80(16) . . . . ?
C16 C17 C18 C19 174.44(18) . . . . ?
C24 C17 C18 C19 -8.6(3) . . . . ?
C18 C17 C24 C29 -69.0(3) . . . . ?
C16 C17 C24 C29 107.9(2) . . . . ?
C18 C17 C24 C25 113.2(2) . . . . ?
C16 C17 C24 C25 -69.8(3) . . . . ?
C29 C24 C25 C26 -0.7(3) . . . . ?
C17 C24 C25 C26 177.16(18) . . . . ?
C24 C25 C26 C27 -0.2(3) . . . . ?
C25 C26 C27 C28 0.5(4) . . . . ?
C26 C27 C28 C29 0.0(4) . . . . ?
C27 C28 C29 C24 -0.8(4) . . . . ?
C25 C24 C29 C28 1.2(4) . . . . ?
C17 C24 C29 C28 -176.7(2) . . . . ?
C2 C1 N1 C9 -0.4(4) . . . . ?
C8 C9 N1 C1 -178.4(2) . . . . ?
C4 C9 N1 C1 0.9(3) . . . . ?
O2 C10 N2 C18 -179.10(17) . . . . ?
C11 C10 N2 C18 1.4(3) . . . . ?
O2 C10 N2 C8 4.9(3) . . . . ?
C11 C10 N2 C8 -174.56(16) . . . . ?
C17 C18 N2 C10 1.8(3) . . . . ?
C19 C18 N2 C10 -176.93(17) . . . . ?
C17 C18 N2 C8 177.73(17) . . . . ?
C19 C18 N2 C8 -1.0(2) . . . . ?
C7 C8 N2 C10 -95.2(2) . . . . ?
C9 C8 N2 C10 83.7(2) . . . . ?
C7 C8 N2 C18 88.6(2) . . . . ?
C9 C8 N2 C18 -92.4(2) . . . . ?
C15 C14 O1 C30 6.8(3) . . . . ?
C13 C14 O1 C30 -173.46(19) . . . . ?
